data_4301995
loop_
_publ_author_name
'Jamie S. Ritch'
'Tristram Chivers'

_publ_section_title
;
Group 11 Complexes of the P,Te-Centered Ligand [TePiPr2NPiPr2]-:
Synthesis, Structures, and Insertion Reactions of the Copper(I) Complex
with Chalcogens
;
_journal_name_full 'Inorganic Chemistry'
_journal_page_first 3857
_journal_page_last 3865
_journal_paper_doi 10.1021/ic802428b
_journal_volume 48
_journal_year 2009
_chemical_formula_moiety 'C36 H84 Cu2 N3 P6 Se3 Te3'
_chemical_formula_sum 'C36 H84 Cu2 N3 P6 Se3 Te3'
_chemical_formula_weight 1555.18
_chemical_name_systematic
; 
 ? 
;
_space_group_IT_number 2
_symmetry_cell_setting triclinic
_symmetry_space_group_name_Hall '-P 1'
_symmetry_space_group_name_H-M 'P -1'
_atom_sites_solution_hydrogens geom
_atom_sites_solution_primary direct
_atom_sites_solution_secondary difmap
_audit_creation_method SHELXL-97
_cell_angle_alpha 117.27(3)
_cell_angle_beta 95.65(3)
_cell_angle_gamma 91.29(3)
_cell_formula_units_Z 2
_cell_length_a 8.4684(17)
_cell_length_b 20.421(4)
_cell_length_c 21.183(4)
_cell_measurement_reflns_used 58788
_cell_measurement_temperature 173(2)
_cell_measurement_theta_max 27.50
_cell_measurement_theta_min 2.25
_cell_volume 3230.8(14)
_computing_cell_refinement 'Nonius DENZO'
_computing_data_collection 'Nonius COLLECT'
_computing_data_reduction 'Nonius DENZO'
_computing_molecular_graphics 'Bruker SHELXTL'
_computing_publication_material 'Bruker SHELXTL'
_computing_structure_refinement 'SHELXL-97 (Sheldrick, 1997)'
_computing_structure_solution 'SHELXS-97 (Sheldrick, 1990)'
_diffrn_ambient_temperature 173(2)
_diffrn_measured_fraction_theta_full 0.989
_diffrn_measured_fraction_theta_max 0.989
_diffrn_measurement_device_type 'Nonius KappaCCD'
_diffrn_measurement_method 'phi\omega scans'
_diffrn_radiation_monochromator graphite
_diffrn_radiation_source 'fine-focus sealed tube'
_diffrn_radiation_type MoK\a
_diffrn_radiation_wavelength 0.71073
_diffrn_reflns_av_R_equivalents 0.0356
_diffrn_reflns_av_sigmaI/netI 0.0556
_diffrn_reflns_limit_h_max 10
_diffrn_reflns_limit_h_min -11
_diffrn_reflns_limit_k_max 26
_diffrn_reflns_limit_k_min -25
_diffrn_reflns_limit_l_max 27
_diffrn_reflns_limit_l_min -27
_diffrn_reflns_number 58788
_diffrn_reflns_theta_full 27.50
_diffrn_reflns_theta_max 27.50
_diffrn_reflns_theta_min 2.25
_exptl_absorpt_coefficient_mu 4.168
_exptl_absorpt_correction_T_max 0.8510
_exptl_absorpt_correction_T_min 0.4894
_exptl_absorpt_correction_type integration
_exptl_absorpt_process_details 'HKL Scalepack (Otwinowski & Minor 1997)'
_exptl_crystal_colour yellow
_exptl_crystal_density_diffrn 1.599
_exptl_crystal_density_method 'not measured'
_exptl_crystal_description rod
_exptl_crystal_F_000 1512
_exptl_crystal_size_max 0.20
_exptl_crystal_size_mid 0.04
_exptl_crystal_size_min 0.04
_platon_squeeze_details
; 
A heavily disordered hexane molecule was present in the asymmetric unit, 
however no suitable model for refinement could be found. SQUEEZE was 
used to remove the reflection data associated with this molecule, 
leaving a void in the unit cell of ca. 445 cubic Angstroms.
;
_refine_diff_density_max 2.472
_refine_diff_density_min -1.585
_refine_diff_density_rms 0.154
_refine_ls_extinction_method none
_refine_ls_goodness_of_fit_ref 1.058
_refine_ls_hydrogen_treatment constr
_refine_ls_matrix_type full
_refine_ls_number_parameters 510
_refine_ls_number_reflns 14646
_refine_ls_number_restraints 0
_refine_ls_restrained_S_all 1.058
_refine_ls_R_factor_all 0.0772
_refine_ls_R_factor_gt 0.0478
_refine_ls_shift/su_max 0.001
_refine_ls_shift/su_mean 0.000
_refine_ls_structure_factor_coef Fsqd
_refine_ls_weighting_details 'calc w=1/[\s^2^(Fo^2^)+(0.0732P)^2^+0.4364P] where P=(Fo^2^+2Fc^2^)/3'
_refine_ls_weighting_scheme calc
_refine_ls_wR_factor_gt 0.1231
_refine_ls_wR_factor_ref 0.1352
_reflns_number_gt 9965
_reflns_number_total 14646
_reflns_threshold_expression >2sigma(I)
_cod_data_source_file ic802428b_si_001_6.cif
_cod_data_source_block compound11
_cod_depositor_comments
;
The following automatic conversions were performed:
'_symmetry_cell_setting' value 'Triclinic' changed to 'triclinic'
according to '/home/saulius/struct/CIF-dictionaries/cif_core.dic'
dictionary named 'cif_core.dic' version 2.4.1 from 2010-06-29.

Automatic conversion script
Id: cif_fix_enum 1527 2010-12-29 10:47:43Z saulius 
;
_cod_database_code 4301995

loop_
_symmetry_equiv_pos_as_xyz
'x, y, z'
'-x, -y, -z'

loop_
_atom_site_label
_atom_site_type_symbol
_atom_site_fract_x
_atom_site_fract_y
_atom_site_fract_z
_atom_site_U_iso_or_equiv
_atom_site_adp_type
_atom_site_occupancy
_atom_site_symmetry_multiplicity
_atom_site_calc_flag
_atom_site_refinement_flags
_atom_site_disorder_assembly
_atom_site_disorder_group
Te1 Te 0.47688(5) 0.410088(19) 0.67816(2) 0.03533(10) Uani 1 1 d . . .
Te3 Te 0.56572(4) 0.186853(18) 0.562441(19) 0.03335(10) Uani 1 1 d . . .
Te2 Te 0.68326(5) 0.30186(2) 0.78988(2) 0.03848(11) Uani 1 1 d . . .
Cu3 Cu 0.55684(9) 0.31005(4) 0.56294(4) 0.03766(17) Uani 1 1 d . . .
Se3 Se 0.60304(9) 0.32839(3) 0.46437(3) 0.04888(17) Uani 1 1 d . . .
Cu2 Cu 0.73920(9) 0.19982(4) 0.67255(4) 0.04113(18) Uani 1 1 d . . .
Cu1 Cu 0.67618(9) 0.41936(4) 0.77863(4) 0.04115(18) Uani 1 1 d . . .
Se2 Se 0.92475(10) 0.11191(4) 0.66420(4) 0.0568(2) Uani 1 1 d . . .
Se1 Se 0.83111(10) 0.52850(4) 0.85878(4) 0.0588(2) Uani 1 1 d . . .
P5 P 0.74548(16) 0.13833(7) 0.46999(8) 0.0298(3) Uani 1 1 d . . .
P1 P 0.57695(17) 0.52561(7) 0.68219(8) 0.0311(3) Uani 1 1 d . . .
P3 P 0.94635(17) 0.30996(8) 0.85159(8) 0.0350(3) Uani 1 1 d . . .
P2 P 0.7081(2) 0.60985(8) 0.83831(8) 0.0397(3) Uani 1 1 d . . .
P4 P 1.02184(19) 0.14926(8) 0.77444(9) 0.0443(4) Uani 1 1 d . . .
P6 P 0.64839(17) 0.21899(7) 0.38453(8) 0.0324(3) Uani 1 1 d . . .
N1 N 0.6400(6) 0.5916(2) 0.7589(2) 0.0363(11) Uani 1 1 d . . .
N3 N 0.7219(5) 0.1625(2) 0.4086(3) 0.0337(10) Uani 1 1 d . . .
C29 C 0.7130(7) 0.0374(3) 0.4256(3) 0.0343(12) Uani 1 1 d . . .
H20A H 0.7895 0.0176 0.3893 0.041 Uiso 1 1 calc R . .
N2 N 1.0256(6) 0.2343(2) 0.8317(3) 0.0402(11) Uani 1 1 d . . .
C36 C 0.3353(7) 0.1688(4) 0.3684(4) 0.0539(17) Uani 1 1 d . . .
H16A H 0.2359 0.1461 0.3367 0.081 Uiso 1 1 calc R . .
H16B H 0.3176 0.2179 0.4058 0.081 Uiso 1 1 calc R . .
H16C H 0.3709 0.1378 0.3905 0.081 Uiso 1 1 calc R . .
C6 C 0.3355(8) 0.5019(4) 0.5709(3) 0.0471(15) Uani 1 1 d . . .
H9A H 0.2663 0.5258 0.5491 0.071 Uiso 1 1 calc R . .
H9B H 0.2725 0.4635 0.5750 0.071 Uiso 1 1 calc R . .
H9C H 0.4197 0.4795 0.5408 0.071 Uiso 1 1 calc R . .
C35 C 0.4608(7) 0.1755(3) 0.3256(3) 0.0396(13) Uani 1 1 d . . .
H17A H 0.4816 0.1242 0.2906 0.048 Uiso 1 1 calc R . .
C28 C 0.7484(8) 0.0048(3) 0.4783(4) 0.0460(15) Uani 1 1 d . . .
H19A H 0.7534 -0.0488 0.4512 0.069 Uiso 1 1 calc R . .
H19B H 0.6637 0.0155 0.5092 0.069 Uiso 1 1 calc R . .
H19C H 0.8506 0.0271 0.5077 0.069 Uiso 1 1 calc R . .
C2 C 0.7299(7) 0.5059(3) 0.6224(3) 0.0389(13) Uani 1 1 d . . .
H11A H 0.6813 0.4688 0.5735 0.047 Uiso 1 1 calc R . .
C5 C 0.4105(7) 0.5597(3) 0.6456(3) 0.0395(13) Uani 1 1 d . . .
H8A H 0.4549 0.6027 0.6407 0.047 Uiso 1 1 calc R . .
C11 C 0.8509(8) 0.6902(3) 0.8714(4) 0.0518(17) Uani 1 1 d . . .
H2A H 0.8890 0.7045 0.9225 0.062 Uiso 1 1 calc R . .
C14 C 1.0807(7) 0.3747(3) 0.8394(3) 0.0448(14) Uani 1 1 d . . .
H32A H 1.0324 0.4233 0.8577 0.054 Uiso 1 1 calc R . .
C27 C 0.9886(9) 0.2462(4) 0.5528(4) 0.0592(19) Uani 1 1 d . . .
H22A H 1.0950 0.2576 0.5798 0.089 Uiso 1 1 calc R . .
H22B H 0.9099 0.2697 0.5858 0.089 Uiso 1 1 calc R . .
H22C H 0.9856 0.2650 0.5176 0.089 Uiso 1 1 calc R . .
C32 C 0.7850(8) 0.2329(4) 0.3284(4) 0.0525(17) Uani 1 1 d . . .
H14A H 0.7338 0.2649 0.3093 0.063 Uiso 1 1 calc R . .
C4 C 0.2864(8) 0.5882(4) 0.6974(4) 0.0490(15) Uani 1 1 d . . .
H7A H 0.1947 0.6018 0.6751 0.073 Uiso 1 1 calc R . .
H7B H 0.3328 0.6317 0.7412 0.073 Uiso 1 1 calc R . .
H7C H 0.2518 0.5495 0.7093 0.073 Uiso 1 1 calc R . .
C3 C 0.8704(8) 0.4722(4) 0.6445(4) 0.0528(17) Uani 1 1 d . . .
H10A H 0.9422 0.4555 0.6075 0.079 Uiso 1 1 calc R . .
H10B H 0.8312 0.4300 0.6504 0.079 Uiso 1 1 calc R . .
H10C H 0.9279 0.5094 0.6899 0.079 Uiso 1 1 calc R . .
C26 C 0.9496(7) 0.1619(3) 0.5138(3) 0.0402(14) Uani 1 1 d . . .
H23A H 0.9605 0.1437 0.5504 0.048 Uiso 1 1 calc R . .
C15 C 1.2442(8) 0.3872(4) 0.8824(4) 0.0554(18) Uani 1 1 d . . .
H31A H 1.3155 0.4177 0.8711 0.083 Uiso 1 1 calc R . .
H31B H 1.2883 0.3395 0.8702 0.083 Uiso 1 1 calc R . .
H31C H 1.2335 0.4124 0.9337 0.083 Uiso 1 1 calc R . .
C30 C 0.5477(8) 0.0129(3) 0.3859(3) 0.0419(14) Uani 1 1 d . . .
H21A H 0.5345 -0.0412 0.3606 0.063 Uiso 1 1 calc R . .
H21B H 0.5315 0.0322 0.3513 0.063 Uiso 1 1 calc R . .
H21C H 0.4693 0.0317 0.4200 0.063 Uiso 1 1 calc R . .
C17 C 0.9275(7) 0.3517(3) 0.9478(3) 0.0391(13) Uani 1 1 d . . .
H35A H 1.0377 0.3661 0.9739 0.047 Uiso 1 1 calc R . .
C25 C 1.0668(8) 0.1232(4) 0.4598(4) 0.0507(16) Uani 1 1 d . . .
H24A H 1.1759 0.1374 0.4841 0.076 Uiso 1 1 calc R . .
H24B H 1.0538 0.1379 0.4217 0.076 Uiso 1 1 calc R . .
H24C H 1.0455 0.0695 0.4390 0.076 Uiso 1 1 calc R . .
C18 C 0.8385(8) 0.4218(3) 0.9737(3) 0.0452(15) Uani 1 1 d . . .
H36A H 0.8541 0.4482 1.0261 0.068 Uiso 1 1 calc R . .
H36B H 0.7247 0.4086 0.9569 0.068 Uiso 1 1 calc R . .
H36C H 0.8795 0.4536 0.9547 0.068 Uiso 1 1 calc R . .
C1 C 0.7858(8) 0.5757(3) 0.6181(3) 0.0476(16) Uani 1 1 d . . .
H12A H 0.8647 0.5634 0.5843 0.071 Uiso 1 1 calc R . .
H12B H 0.8340 0.6131 0.6656 0.071 Uiso 1 1 calc R . .
H12C H 0.6945 0.5951 0.6019 0.071 Uiso 1 1 calc R . .
C8 C 0.5464(9) 0.6401(4) 0.8935(4) 0.0563(17) Uani 1 1 d . . .
H5A H 0.4922 0.6769 0.8817 0.068 Uiso 1 1 calc R . .
C34 C 0.4017(9) 0.2149(4) 0.2823(4) 0.0616(19) Uani 1 1 d . . .
H18A H 0.3015 0.1896 0.2526 0.092 Uiso 1 1 calc R . .
H18B H 0.4815 0.2142 0.2515 0.092 Uiso 1 1 calc R . .
H18C H 0.3844 0.2662 0.3150 0.092 Uiso 1 1 calc R . .
C16 C 0.8524(9) 0.2956(3) 0.9663(4) 0.0502(16) Uani 1 1 d . . .
H34A H 0.8563 0.3167 1.0184 0.075 Uiso 1 1 calc R . .
H34B H 0.9111 0.2510 0.9482 0.075 Uiso 1 1 calc R . .
H34C H 0.7414 0.2828 0.9443 0.075 Uiso 1 1 calc R . .
C24 C 0.7398(9) 0.1034(4) 0.8042(5) 0.063(2) Uani 1 1 d . . .
H27A H 0.6897 0.0812 0.8303 0.095 Uiso 1 1 calc R . .
H27B H 0.6913 0.0796 0.7542 0.095 Uiso 1 1 calc R . .
H27C H 0.7242 0.1564 0.8260 0.095 Uiso 1 1 calc R . .
C20 C 1.2280(9) 0.1244(4) 0.7739(4) 0.069(2) Uani 1 1 d . . .
H29A H 1.2282 0.0705 0.7404 0.083 Uiso 1 1 calc R . .
C33 C 0.8098(12) 0.1601(5) 0.2649(5) 0.086(3) Uani 1 1 d . . .
H15A H 0.8905 0.1681 0.2385 0.129 Uiso 1 1 calc R . .
H15B H 0.7093 0.1402 0.2332 0.129 Uiso 1 1 calc R . .
H15C H 0.8455 0.1249 0.2818 0.129 Uiso 1 1 calc R . .
C31 C 0.9408(9) 0.2724(5) 0.3712(6) 0.077(3) Uani 1 1 d . . .
H13A H 1.0047 0.2848 0.3415 0.116 Uiso 1 1 calc R . .
H13B H 0.9985 0.2403 0.3869 0.116 Uiso 1 1 calc R . .
H13C H 0.9208 0.3179 0.4132 0.116 Uiso 1 1 calc R . .
C23 C 0.9194(9) 0.0924(4) 0.8073(4) 0.0597(19) Uani 1 1 d . . .
H26A H 0.9622 0.1107 0.8587 0.072 Uiso 1 1 calc R . .
C9 C 0.4216(11) 0.5757(5) 0.8731(5) 0.071(2) Uani 1 1 d . . .
H4A H 0.3209 0.5953 0.8902 0.107 Uiso 1 1 calc R . .
H4B H 0.4590 0.5450 0.8952 0.107 Uiso 1 1 calc R . .
H4C H 0.4051 0.5457 0.8210 0.107 Uiso 1 1 calc R . .
C12 C 0.9952(11) 0.6720(5) 0.8306(5) 0.077(2) Uani 1 1 d . . .
H3A H 1.0717 0.7155 0.8510 0.115 Uiso 1 1 calc R . .
H3B H 0.9617 0.6579 0.7802 0.115 Uiso 1 1 calc R . .
H3C H 1.0454 0.6310 0.8344 0.115 Uiso 1 1 calc R . .
C13 C 1.0948(10) 0.3480(5) 0.7604(5) 0.075(2) Uani 1 1 d . . .
H33A H 1.1489 0.3872 0.7542 0.113 Uiso 1 1 calc R . .
H33B H 0.9882 0.3352 0.7333 0.113 Uiso 1 1 calc R . .
H33C H 1.1562 0.3043 0.7427 0.113 Uiso 1 1 calc R . .
C10 C 0.7701(12) 0.7565(4) 0.8698(6) 0.090(3) Uani 1 1 d . . .
H1A H 0.8480 0.7994 0.8890 0.135 Uiso 1 1 calc R . .
H1B H 0.6819 0.7684 0.8990 0.135 Uiso 1 1 calc R . .
H1C H 0.7292 0.7439 0.8203 0.135 Uiso 1 1 calc R . .
C22 C 0.9460(13) 0.0106(4) 0.7678(6) 0.087(3) Uani 1 1 d . . .
H25A H 0.8796 -0.0168 0.7844 0.131 Uiso 1 1 calc R . .
H25B H 1.0583 0.0035 0.7772 0.131 Uiso 1 1 calc R . .
H25C H 0.9172 -0.0075 0.7163 0.131 Uiso 1 1 calc R . .
C7 C 0.6045(12) 0.6807(6) 0.9750(4) 0.088(3) Uani 1 1 d . . .
H6A H 0.5125 0.6905 1.0018 0.131 Uiso 1 1 calc R . .
H6B H 0.6635 0.7276 0.9870 0.131 Uiso 1 1 calc R . .
H6C H 0.6741 0.6497 0.9876 0.131 Uiso 1 1 calc R . .
C21 C 1.3199(12) 0.1661(5) 0.7453(7) 0.130(6) Uani 1 1 d . . .
H30A H 1.4152 0.1407 0.7276 0.195 Uiso 1 1 calc R . .
H30B H 1.3516 0.2162 0.7836 0.195 Uiso 1 1 calc R . .
H30C H 1.2534 0.1687 0.7061 0.195 Uiso 1 1 calc R . .
C19 C 1.2973(11) 0.1374(7) 0.8489(6) 0.123(5) Uani 1 1 d . . .
H28A H 1.3995 0.1668 0.8630 0.185 Uiso 1 1 calc R . .
H28B H 1.3133 0.0897 0.8483 0.185 Uiso 1 1 calc R . .
H28C H 1.2232 0.1639 0.8833 0.185 Uiso 1 1 calc R . .

loop_
_atom_site_aniso_label
_atom_site_aniso_U_11
_atom_site_aniso_U_22
_atom_site_aniso_U_33
_atom_site_aniso_U_23
_atom_site_aniso_U_13
_atom_site_aniso_U_12
Te1 0.0390(2) 0.02894(18) 0.0362(2) 0.01349(15) 0.00481(16) 0.00060(14)
Te3 0.0364(2) 0.02957(18) 0.0297(2) 0.01068(15) 0.00137(15) -0.00129(14)
Te2 0.0380(2) 0.0390(2) 0.0356(2) 0.01543(17) 0.00156(17) 0.00337(15)
Cu3 0.0419(4) 0.0287(3) 0.0358(4) 0.0100(3) 0.0017(3) 0.0015(3)
Se3 0.0790(5) 0.0286(3) 0.0373(4) 0.0141(3) 0.0037(3) 0.0094(3)
Cu2 0.0418(4) 0.0458(4) 0.0312(4) 0.0151(3) -0.0008(3) -0.0032(3)
Cu1 0.0494(4) 0.0346(4) 0.0383(4) 0.0160(3) 0.0044(3) 0.0068(3)
Se2 0.0792(5) 0.0438(4) 0.0357(4) 0.0095(3) -0.0011(3) 0.0171(3)
Se1 0.0738(5) 0.0380(3) 0.0522(4) 0.0159(3) -0.0215(4) 0.0037(3)
P5 0.0291(7) 0.0267(6) 0.0345(8) 0.0154(6) 0.0013(6) -0.0013(5)
P1 0.0331(8) 0.0296(7) 0.0280(7) 0.0117(6) 0.0014(6) -0.0029(5)
P3 0.0314(8) 0.0316(7) 0.0300(8) 0.0040(6) 0.0046(6) -0.0022(6)
P2 0.0492(9) 0.0360(8) 0.0280(8) 0.0111(6) -0.0017(7) 0.0033(6)
P4 0.0358(8) 0.0365(8) 0.0409(9) 0.0016(7) 0.0015(7) 0.0026(6)
P6 0.0356(8) 0.0302(7) 0.0353(8) 0.0185(6) 0.0039(6) 0.0033(6)
N1 0.049(3) 0.030(2) 0.025(2) 0.0103(19) -0.004(2) 0.000(2)
N3 0.033(2) 0.029(2) 0.043(3) 0.020(2) 0.002(2) 0.0062(18)
C29 0.038(3) 0.027(3) 0.036(3) 0.013(2) 0.006(2) 0.007(2)
N2 0.032(3) 0.033(2) 0.040(3) 0.003(2) 0.005(2) 0.0029(19)
C36 0.029(3) 0.068(4) 0.059(5) 0.028(4) -0.010(3) -0.013(3)
C6 0.054(4) 0.050(4) 0.037(4) 0.022(3) -0.005(3) -0.003(3)
C35 0.038(3) 0.043(3) 0.036(3) 0.018(3) -0.001(3) 0.001(2)
C28 0.059(4) 0.033(3) 0.049(4) 0.025(3) -0.009(3) -0.004(3)
C2 0.042(3) 0.037(3) 0.030(3) 0.010(2) 0.004(3) -0.007(2)
C5 0.042(3) 0.038(3) 0.042(3) 0.024(3) -0.004(3) -0.002(2)
C11 0.062(4) 0.045(3) 0.037(4) 0.016(3) -0.020(3) -0.013(3)
C14 0.039(3) 0.044(3) 0.043(4) 0.014(3) 0.004(3) -0.010(3)
C27 0.046(4) 0.058(4) 0.064(5) 0.026(4) -0.018(4) -0.020(3)
C32 0.057(4) 0.050(4) 0.069(5) 0.040(4) 0.025(4) 0.011(3)
C4 0.046(4) 0.046(3) 0.057(4) 0.026(3) 0.003(3) 0.010(3)
C3 0.039(4) 0.061(4) 0.051(4) 0.018(3) 0.011(3) 0.003(3)
C26 0.028(3) 0.050(3) 0.051(4) 0.033(3) -0.007(3) -0.008(2)
C15 0.036(4) 0.043(3) 0.068(5) 0.010(3) 0.006(3) -0.006(3)
C30 0.054(4) 0.026(3) 0.042(4) 0.013(3) 0.000(3) -0.002(2)
C17 0.040(3) 0.036(3) 0.028(3) 0.004(2) 0.002(2) 0.000(2)
C25 0.042(4) 0.063(4) 0.065(5) 0.044(4) 0.008(3) 0.008(3)
C18 0.066(4) 0.035(3) 0.028(3) 0.006(2) 0.020(3) 0.016(3)
C1 0.054(4) 0.048(3) 0.031(3) 0.011(3) 0.005(3) -0.022(3)
C8 0.062(5) 0.064(4) 0.036(4) 0.016(3) 0.011(3) 0.007(3)
C34 0.061(5) 0.070(5) 0.057(5) 0.036(4) -0.015(4) 0.003(4)
C16 0.068(5) 0.043(3) 0.037(4) 0.014(3) 0.016(3) 0.015(3)
C24 0.049(4) 0.051(4) 0.084(6) 0.025(4) 0.012(4) 0.001(3)
C20 0.048(4) 0.047(4) 0.066(5) -0.013(3) 0.003(4) 0.012(3)
C33 0.113(8) 0.082(6) 0.095(7) 0.054(5) 0.079(6) 0.043(5)
C31 0.040(4) 0.098(6) 0.127(8) 0.081(6) 0.013(5) -0.002(4)
C23 0.062(5) 0.037(3) 0.069(5) 0.016(3) -0.003(4) 0.005(3)
C9 0.078(6) 0.078(5) 0.060(5) 0.029(4) 0.031(4) 0.012(4)
C12 0.075(6) 0.087(6) 0.052(5) 0.024(4) -0.007(4) -0.032(5)
C13 0.070(5) 0.095(6) 0.066(5) 0.040(5) 0.023(4) -0.020(5)
C10 0.107(7) 0.045(4) 0.110(8) 0.042(5) -0.039(6) -0.022(4)
C22 0.114(8) 0.042(4) 0.107(8) 0.033(5) 0.025(6) 0.019(4)
C7 0.086(7) 0.124(8) 0.032(4) 0.017(5) 0.009(4) 0.005(6)
C21 0.068(6) 0.053(5) 0.185(13) -0.024(6) 0.056(8) 0.000(4)
C19 0.057(6) 0.147(10) 0.089(8) -0.007(7) -0.019(5) 0.054(6)

loop_
_atom_type_symbol
_atom_type_description
_atom_type_scat_dispersion_real
_atom_type_scat_dispersion_imag
_atom_type_scat_source
C C 0.0033 0.0016 'International Tables Vol C Tables 4.2.6.8 and 6.1.1.4'
H H 0.0000 0.0000 'International Tables Vol C Tables 4.2.6.8 and 6.1.1.4'
N N 0.0061 0.0033 'International Tables Vol C Tables 4.2.6.8 and 6.1.1.4'
P P 0.1023 0.0942 'International Tables Vol C Tables 4.2.6.8 and 6.1.1.4'
Cu Cu 0.3201 1.2651 'International Tables Vol C Tables 4.2.6.8 and 6.1.1.4'
Se Se -0.0929 2.2259 'International Tables Vol C Tables 4.2.6.8 and 6.1.1.4'
Te Te -0.5308 1.6751 'International Tables Vol C Tables 4.2.6.8 and 6.1.1.4'

loop_
_geom_angle_atom_site_label_1
_geom_angle_atom_site_label_2
_geom_angle_atom_site_label_3
_geom_angle
_geom_angle_site_symmetry_1
_geom_angle_site_symmetry_3
_geom_angle_publ_flag
P1 Te1 Cu1 94.97(5) . . ?
P1 Te1 Cu3 104.33(5) . . ?
Cu1 Te1 Cu3 107.33(4) . . ?
P5 Te3 Cu3 94.37(5) . . ?
P5 Te3 Cu2 102.46(4) . . ?
Cu3 Te3 Cu2 109.99(4) . . ?
P3 Te2 Cu2 94.85(5) . . ?
P3 Te2 Cu1 104.44(5) . . ?
Cu2 Te2 Cu1 108.13(4) . . ?
Se3 Cu3 Te3 123.47(4) . . ?
Se3 Cu3 Te1 123.75(4) . . ?
Te3 Cu3 Te1 112.68(4) . . ?
P6 Se3 Cu3 103.14(5) . . ?
Se2 Cu2 Te2 122.60(4) . . ?
Se2 Cu2 Te3 120.84(5) . . ?
Te2 Cu2 Te3 116.27(4) . . ?
Se1 Cu1 Te1 123.70(4) . . ?
Se1 Cu1 Te2 122.85(4) . . ?
Te1 Cu1 Te2 113.36(4) . . ?
P4 Se2 Cu2 102.99(6) . . ?
P2 Se1 Cu1 101.14(6) . . ?
N3 P5 C26 110.6(3) . . ?
N3 P5 C29 106.3(3) . . ?
C26 P5 C29 107.2(3) . . ?
N3 P5 Te3 116.62(18) . . ?
C26 P5 Te3 108.3(2) . . ?
C29 P5 Te3 107.37(19) . . ?
N1 P1 C2 110.2(3) . . ?
N1 P1 C5 106.1(3) . . ?
C2 P1 C5 106.9(3) . . ?
N1 P1 Te1 116.97(18) . . ?
C2 P1 Te1 109.03(19) . . ?
C5 P1 Te1 107.14(19) . . ?
N2 P3 C17 106.6(3) . . ?
N2 P3 C14 110.2(3) . . ?
C17 P3 C14 106.5(3) . . ?
N2 P3 Te2 116.6(2) . . ?
C17 P3 Te2 107.1(2) . . ?
C14 P3 Te2 109.3(2) . . ?
N1 P2 C8 108.0(3) . . ?
N1 P2 C11 106.6(3) . . ?
C8 P2 C11 105.9(4) . . ?
N1 P2 Se1 120.27(18) . . ?
C8 P2 Se1 109.4(3) . . ?
C11 P2 Se1 105.7(2) . . ?
N2 P4 C20 106.4(3) . . ?
N2 P4 C23 109.3(3) . . ?
C20 P4 C23 104.8(4) . . ?
N2 P4 Se2 120.8(2) . . ?
C20 P4 Se2 106.9(3) . . ?
C23 P4 Se2 107.6(3) . . ?
N3 P6 C32 107.4(3) . . ?
N3 P6 C35 108.6(3) . . ?
C32 P6 C35 106.0(3) . . ?
N3 P6 Se3 119.97(19) . . ?
C32 P6 Se3 106.2(2) . . ?
C35 P6 Se3 107.9(2) . . ?
P2 N1 P1 143.2(3) . . ?
P6 N3 P5 146.3(3) . . ?
C30 C29 C28 111.7(5) . . ?
C30 C29 P5 110.7(4) . . ?
C28 C29 P5 112.3(4) . . ?
P3 N2 P4 145.2(4) . . ?
C36 C35 C34 111.3(6) . . ?
C36 C35 P6 110.1(4) . . ?
C34 C35 P6 113.5(4) . . ?
C3 C2 C1 110.9(5) . . ?
C3 C2 P1 111.8(4) . . ?
C1 C2 P1 110.8(4) . . ?
C4 C5 C6 111.5(5) . . ?
C4 C5 P1 110.9(4) . . ?
C6 C5 P1 112.6(4) . . ?
C12 C11 C10 111.9(7) . . ?
C12 C11 P2 111.4(5) . . ?
C10 C11 P2 110.8(5) . . ?
C13 C14 C15 111.3(6) . . ?
C13 C14 P3 110.7(5) . . ?
C15 C14 P3 111.6(5) . . ?
C31 C32 C33 111.4(7) . . ?
C31 C32 P6 111.6(5) . . ?
C33 C32 P6 111.0(5) . . ?
C25 C26 C27 111.2(5) . . ?
C25 C26 P5 110.6(5) . . ?
C27 C26 P5 111.1(4) . . ?
C16 C17 C18 111.6(5) . . ?
C16 C17 P3 110.6(4) . . ?
C18 C17 P3 112.8(4) . . ?
C9 C8 C7 112.5(7) . . ?
C9 C8 P2 110.8(5) . . ?
C7 C8 P2 113.3(6) . . ?
C21 C20 C19 113.8(9) . . ?
C21 C20 P4 108.7(7) . . ?
C19 C20 P4 110.1(6) . . ?
C22 C23 C24 110.2(7) . . ?
C22 C23 P4 113.9(6) . . ?
C24 C23 P4 110.0(5) . . ?

loop_
_geom_bond_atom_site_label_1
_geom_bond_atom_site_label_2
_geom_bond_distance
_geom_bond_site_symmetry_2
_geom_bond_publ_flag
Te1 P1 2.4499(15) . ?
Te1 Cu1 2.5143(12) . ?
Te1 Cu3 2.5313(13) . ?
Te3 P5 2.4518(17) . ?
Te3 Cu3 2.5137(9) . ?
Te3 Cu2 2.5318(12) . ?
Te2 P3 2.4314(18) . ?
Te2 Cu2 2.5048(14) . ?
Te2 Cu1 2.5191(9) . ?
Cu3 Se3 2.3503(11) . ?
Se3 P6 2.1686(18) . ?
Cu2 Se2 2.3692(13) . ?
Cu1 Se1 2.3524(15) . ?
Se2 P4 2.162(2) . ?
Se1 P2 2.1638(18) . ?
P5 N3 1.586(5) . ?
P5 C26 1.822(6) . ?
P5 C29 1.832(5) . ?
P1 N1 1.591(5) . ?
P1 C2 1.823(6) . ?
P1 C5 1.843(6) . ?
P3 N2 1.588(5) . ?
P3 C17 1.839(6) . ?
P3 C14 1.848(6) . ?
P2 N1 1.590(5) . ?
P2 C8 1.820(7) . ?
P2 C11 1.827(7) . ?
P4 N2 1.597(5) . ?
P4 C20 1.829(7) . ?
P4 C23 1.843(8) . ?
P6 N3 1.578(4) . ?
P6 C32 1.843(6) . ?
P6 C35 1.844(6) . ?
C29 C30 1.507(8) . ?
C29 C28 1.549(8) . ?
C36 C35 1.505(9) . ?
C6 C5 1.537(9) . ?
C35 C34 1.531(8) . ?
C2 C3 1.527(9) . ?
C2 C1 1.537(8) . ?
C5 C4 1.522(9) . ?
C11 C12 1.521(11) . ?
C11 C10 1.543(10) . ?
C14 C13 1.522(10) . ?
C14 C15 1.528(9) . ?
C27 C26 1.540(9) . ?
C32 C31 1.503(11) . ?
C32 C33 1.518(11) . ?
C26 C25 1.533(9) . ?
C17 C16 1.516(8) . ?
C17 C18 1.526(8) . ?
C8 C9 1.537(11) . ?
C8 C7 1.554(10) . ?
C24 C23 1.542(10) . ?
C20 C21 1.495(14) . ?
C20 C19 1.536(13) . ?
C23 C22 1.521(10) . ?

loop_
_platon_squeeze_void_nr
_platon_squeeze_void_average_x
_platon_squeeze_void_average_y
_platon_squeeze_void_average_z
_platon_squeeze_void_volume
_platon_squeeze_void_count_electrons
1 -0.027 0.000 0.000 445.1 155.7
2 0.238 0.330 0.498 14.1 0.7
3 0.500 0.500 0.000 14.2 -0.8
4 0.762 0.670 0.502 14.1 0.5
